data_9009890
loop_
_publ_author_name
'Dickens, B.'
'Brown, W. E.'

_publ_section_title
;
 The crystal structures of CaNa2(CO3)2*5(H2O), synthetic gaylussite,
 and CaNa2(CO3)2*2(H2O), synthetic pirssonite
;
_journal_name_full 'Inorganic Chemistry'
_journal_page_first 2093
_journal_page_last 2103
_journal_paper_doi 10.1021/ic50080a012
_journal_volume 8
_journal_year 1969
_chemical_compound_source Synthetic
_chemical_formula_sum 'C2 H10 Ca Na2 O11'
_chemical_name_mineral Gaylussite
_space_group_IT_number 15
_symmetry_space_group_name_Hall '-C 2yc'
_symmetry_space_group_name_H-M 'C 1 2/c 1'
_cell_angle_alpha 90
_cell_angle_beta 127.84
_cell_angle_gamma 90
_cell_formula_units_Z 4
_cell_length_a 14.361
_cell_length_b 7.781
_cell_length_c 11.209
_cell_volume 989.154
_database_code_amcsd 0012679
_exptl_crystal_density_diffrn 1.989
_cod_original_formula_sum 'Ca Na2 C2 O11 H10'
_cod_database_code 9009890

loop_
_space_group_symop_operation_xyz
x,y,z
1/2+x,1/2+y,z
x,-y,1/2+z
1/2+x,1/2-y,1/2+z
-x,y,1/2-z
1/2-x,1/2+y,1/2-z
-x,-y,-z
1/2-x,1/2-y,-z

loop_
_atom_site_aniso_label
_atom_site_aniso_U_11
_atom_site_aniso_U_22
_atom_site_aniso_U_33
_atom_site_aniso_U_12
_atom_site_aniso_U_13
_atom_site_aniso_U_23
Ca 0.00747 0.01608 0.01089 0.00000 0.00519 0.00000
Na 0.01976 0.02432 0.02115 0.00076 0.01418 -0.00203
C 0.01191 0.01494 0.01495 0.00013 0.00823 0.00139
O1 0.01596 0.03648 0.02343 0.01216 0.01431 0.00849
O2 0.01355 0.02647 0.01140 0.00013 0.00557 -0.00013
O3 0.01191 0.02495 0.01254 0.00127 0.00848 0.00000
Ow4 0.02330 0.02407 0.02812 0.00000 0.01469 0.00000
Ow5 0.01824 0.02558 0.01900 0.00165 0.01051 -0.00076
Ow6 0.01419 0.03293 0.01609 -0.00595 0.00963 -0.00279

loop_
_atom_site_label
_atom_site_fract_x
_atom_site_fract_y
_atom_site_fract_z
_atom_site_U_iso_or_equiv
_atom_site_type_symbol
_atom_site_attached_hydrogens
Ca 0.00000 0.19290 0.25000 ? Ca 0
Na 0.08810 0.18220 -0.01070 ? Na 0
C 0.18530 -0.02860 0.31610 ? C 0
O1 0.28520 -0.09060 0.36330 ? O 0
O2 0.10330 0.00310 0.17490 ? O 0
O3 0.16580 0.00950 0.41130 ? O 0
Ow4 0.00000 0.67910 0.25000 ? O 0
Ow5 0.06960 0.29350 0.50290 ? O 0
Ow6 0.14670 0.40480 0.31090 ? O 0
H1 0.06000 0.60000 0.28000 0.01267 H 0
H2 0.09000 0.20000 0.57000 0.01267 H 0
H3 0.12000 0.38000 0.56000 0.01267 H 0
H4 0.21000 0.44000 0.41000 0.01267 H 0
H5 0.17000 0.41000 0.25000 0.01267 H 0

loop_
_cod_changelog_entry_id
_cod_changelog_entry_author
_cod_changelog_entry_date
_cod_changelog_entry_text
1
;cod-tools version 3.8.0
Id: cif_guess_AMCSD_atom_types 9581 2023-05-17 12:35:41Z saulius
;
2023-05-18T08:43:12+03:00
;Derived atom types and hydrogen counts
from atom names that follow the AMCSD naming convention
(Wat == water, O-H == hydroxyl).
;

loop_
_cod_related_entry_id
_cod_related_entry_database
_cod_related_entry_code
1 AMCSD 0012679
